data_2009800
loop_
_publ_author_name
'Fl\"orke, Ulrich'
'Haupt, Hans-J\"urgen'

_publ_section_title
;
 Hexacarbonylcyclopentadienyl-bis-\m-diphenylphosphanido-manganesetungsten,
 [MnW(C~12~H~10~P)~2~(C~5~H~5~)(CO)~6~]
;
_journal_issue 6
_journal_name_full 'Acta Crystallographica Section C'
_journal_page_first 874
_journal_page_last 876
_journal_paper_doi 10.1107/S0108270193013526
_journal_volume 50
_journal_year 1994
_chemical_formula_moiety 'C35 H25 Mn O6 P2 W'
_chemical_formula_sum 'C35 H25 Mn O6 P2 W'
_chemical_formula_weight 842.28
_chemical_name_systematic
;
 hexacarbonyl-1\k^4^C,2\k^2^C-\h^5^-cyclopentadienyl-2\kC-bis-\m-
diphenylphosphanido-1\k^2^P:2\k^2^P-manganesetungsten
;
_space_group_IT_number 88
_symmetry_cell_setting tetragonal
_symmetry_space_group_name_Hall '-I 4ad'
_symmetry_space_group_name_H-M 'I 41/a :2'
_cell_angle_alpha 90.00
_cell_angle_beta 90.00
_cell_angle_gamma 90.00
_cell_formula_units_Z 16
_cell_length_a 18.6720(10)
_cell_length_b 18.6720(10)
_cell_length_c 40.104(7)
_cell_measurement_reflns_used 37
_cell_measurement_temperature 293(2)
_cell_measurement_theta_max 15
_cell_measurement_theta_min 6
_cell_volume 13982(3)
_computing_structure_refinement 'SHELXL93 (Sheldrick, 1993)'
_computing_structure_solution 'SHELXTL-Plus (Sheldrick, 1991)'
_diffrn_ambient_temperature 293(2)
_diffrn_measurement_device 'Siemens R3m/V'
_diffrn_measurement_method \w-2\q
_diffrn_radiation_monochromator graphite
_diffrn_radiation_source 'fine-focus sealed tube'
_diffrn_radiation_type MoK\a
_diffrn_radiation_wavelength 0.71073
_diffrn_reflns_av_R_equivalents 0.0585
_diffrn_reflns_av_sigmaI/netI 0.1468
_diffrn_reflns_limit_h_max 24
_diffrn_reflns_limit_h_min 0
_diffrn_reflns_limit_k_max 24
_diffrn_reflns_limit_k_min 0
_diffrn_reflns_limit_l_max 52
_diffrn_reflns_limit_l_min 0
_diffrn_reflns_number 8588
_diffrn_reflns_theta_max 27.57
_diffrn_reflns_theta_min 2.41
_diffrn_standards_decay_% 5
_diffrn_standards_interval_count 400
_diffrn_standards_number 3
_exptl_absorpt_coefficient_mu 3.782
_exptl_absorpt_correction_T_max 0.506
_exptl_absorpt_correction_T_min 0.423
_exptl_absorpt_correction_type 'empirical via \y-scans'
_exptl_crystal_colour orange
_exptl_crystal_density_diffrn 1.601
_exptl_crystal_description prism
_exptl_crystal_F_000 6592
_exptl_crystal_size_max 0.46
_exptl_crystal_size_mid 0.20
_exptl_crystal_size_min 0.13
_refine_diff_density_max 1.242
_refine_diff_density_min -0.714
_refine_ls_extinction_method none
_refine_ls_goodness_of_fit_all 1.066
_refine_ls_goodness_of_fit_obs 1.176
_refine_ls_hydrogen_treatment noref
_refine_ls_matrix_type full
_refine_ls_number_parameters 398
_refine_ls_number_reflns 8092
_refine_ls_number_restraints 0
_refine_ls_restrained_S_all 1.073
_refine_ls_restrained_S_obs 1.176
_refine_ls_R_factor_all 0.1759
_refine_ls_R_factor_obs 0.0684
_refine_ls_shift/esd_max -0.001
_refine_ls_shift/esd_mean 0.000
_refine_ls_structure_factor_coef Fsqd
_refine_ls_weighting_scheme
;calc w = 1/[\s^2^(F~o~^2^) + (0.0758P)^2^ + 15.6463P]
where P = (F~o~^2^ + 2F~c~^2^)/3
;
_refine_ls_wR_factor_all 0.1939
_refine_ls_wR_factor_obs 0.1447
_reflns_number_observed 3902
_reflns_number_total 8099
_reflns_observed_criterion >2\s(I)
_cod_data_source_file na1073.cif
_cod_data_source_block I
_cod_original_cell_volume 13982.(3)
_cod_original_sg_symbol_H-M 'I 41/a'
_cod_database_code 2009800

loop_
_symmetry_equiv_pos_as_xyz
'x, y, z'
'-x+1/2, -y, z+1/2'
'-y+3/4, x+1/4, z+1/4'
'y+3/4, -x+3/4, z+3/4'
'x+1/2, y+1/2, z+1/2'
'-x+1, -y+1/2, z+1'
'-y+5/4, x+3/4, z+3/4'
'y+5/4, -x+5/4, z+5/4'
'-x, -y, -z'
'x-1/2, y, -z-1/2'
'y-3/4, -x-1/4, -z-1/4'
'-y-3/4, x-3/4, -z-3/4'
'-x+1/2, -y+1/2, -z+1/2'
'x, y+1/2, -z'
'y-1/4, -x+1/4, -z+1/4'
'-y-1/4, x-1/4, -z-1/4'

loop_
_atom_site_aniso_label
_atom_site_aniso_U_11
_atom_site_aniso_U_22
_atom_site_aniso_U_33
_atom_site_aniso_U_12
_atom_site_aniso_U_13
_atom_site_aniso_U_23
W1 0.0353(3) 0.0373(3) 0.0522(3) -0.0061(2) -0.0057(2) -0.0021(2)
Mn1 0.0429(11) 0.0368(11) 0.0391(11) 0.0041(9) -0.0039(8) -0.0011(8)
P1 0.039(2) 0.031(2) 0.039(2) -0.0003(14) -0.0063(14) 0.0005(14)
P2 0.041(2) 0.028(2) 0.041(2) -0.0023(13) -0.0086(14) 0.0007(14)
C1 0.032(7) 0.059(9) 0.041(8) 0.000(6) -0.008(6) -0.012(6)
O1 0.048(6) 0.061(7) 0.076(7) -0.011(5) -0.003(5) -0.005(5)
C2 0.051(8) 0.066(10) 0.051(9) 0.011(7) -0.011(7) -0.001(7)
O2 0.073(8) 0.118(10) 0.086(8) 0.036(7) -0.030(7) 0.005(7)
C3 0.058(10) 0.057(9) 0.064(10) -0.002(7) -0.005(8) -0.009(8)
O3 0.099(9) 0.082(8) 0.071(8) -0.004(7) 0.034(7) -0.018(6)
C4 0.073(10) 0.039(8) 0.032(7) 0.002(7) -0.004(6) 0.004(6)
O4 0.143(11) 0.041(6) 0.072(7) -0.011(7) -0.022(7) 0.004(5)
C5 0.043(8) 0.073(11) 0.061(10) 0.000(7) -0.009(7) -0.004(8)
O5 0.056(7) 0.113(10) 0.093(9) 0.010(6) -0.006(6) -0.035(8)
C6 0.047(8) 0.035(7) 0.088(11) -0.006(6) -0.024(8) 0.007(7)
O6 0.080(8) 0.074(8) 0.158(13) 0.007(7) -0.046(8) 0.019(8)
C11 0.042(7) 0.036(7) 0.040(8) -0.008(6) 0.004(6) 0.002(5)
C12 0.047(8) 0.045(8) 0.062(9) 0.002(6) -0.009(7) -0.004(7)
C13 0.052(9) 0.090(12) 0.046(8) -0.026(8) -0.022(7) 0.007(8)
C14 0.099(13) 0.038(8) 0.050(9) -0.012(8) -0.008(9) -0.005(7)
C15 0.089(11) 0.043(8) 0.047(9) -0.003(8) -0.012(8) 0.006(7)
C16 0.044(7) 0.036(7) 0.048(8) -0.002(6) -0.009(6) -0.008(6)
C21 0.059(9) 0.038(7) 0.049(8) 0.000(6) -0.013(7) 0.002(6)
C22 0.069(9) 0.048(8) 0.036(8) -0.004(7) 0.003(7) 0.002(6)
C23 0.082(11) 0.051(9) 0.062(10) 0.005(8) -0.013(9) 0.011(8)
C24 0.102(13) 0.061(11) 0.056(10) -0.010(10) 0.012(9) 0.019(8)
C25 0.068(10) 0.094(13) 0.043(10) -0.006(9) 0.010(7) -0.006(9)
C26 0.072(10) 0.044(8) 0.049(9) -0.001(7) 0.002(8) 0.010(7)
C31 0.042(7) 0.045(8) 0.042(8) 0.003(6) -0.012(6) 0.012(6)
C32 0.077(10) 0.033(7) 0.041(8) 0.000(7) -0.016(7) 0.000(6)
C33 0.085(12) 0.051(9) 0.053(9) 0.010(8) -0.006(8) -0.008(7)
C34 0.078(11) 0.047(9) 0.052(9) -0.021(8) -0.009(8) -0.006(7)
C35 0.064(10) 0.084(12) 0.045(9) -0.020(9) -0.018(7) -0.003(8)
C36 0.064(9) 0.047(8) 0.057(9) 0.005(7) -0.008(8) -0.010(7)
C41 0.034(7) 0.033(7) 0.052(8) -0.003(5) -0.007(6) 0.003(6)
C42 0.049(8) 0.043(8) 0.048(9) -0.007(6) -0.010(7) 0.003(6)
C43 0.062(10) 0.073(11) 0.048(9) -0.005(8) -0.010(7) 0.010(8)
C44 0.076(12) 0.047(9) 0.102(14) -0.024(8) -0.015(10) 0.020(9)
C45 0.072(11) 0.045(9) 0.086(13) -0.003(8) -0.029(9) 0.001(8)
C46 0.058(9) 0.033(7) 0.066(9) -0.004(6) -0.014(7) 0.001(7)
C51 0.092(14) 0.083(13) 0.073(12) -0.058(11) 0.022(11) 0.001(10)
C52 0.043(9) 0.052(9) 0.130(16) -0.012(7) 0.000(10) 0.004(10)
C53 0.068(11) 0.067(11) 0.073(11) -0.034(9) -0.017(9) -0.004(9)
C54 0.064(10) 0.051(9) 0.054(9) -0.029(7) 0.003(7) -0.006(7)
C55 0.078(12) 0.049(9) 0.085(12) -0.031(8) -0.005(10) 0.019(8)

loop_
_atom_site_label
_atom_site_fract_x
_atom_site_fract_y
_atom_site_fract_z
_atom_site_U_iso_or_equiv
_atom_site_thermal_displace_type
_atom_site_calc_flag
_atom_site_refinement_flags
_atom_site_occupancy
_atom_site_disorder_group
_atom_site_type_symbol
W1 0.90509(3) 0.57819(3) 0.119610(13) 0.0416(2) Uani d . 1 . W
Mn1 0.70429(10) 0.61727(9) 0.14152(5) 0.0396(5) Uani d . 1 . Mn
P1 0.7800(2) 0.5897(2) 0.09539(8) 0.0365(7) Uani d . 1 . P
P2 0.8115(2) 0.5706(2) 0.16578(8) 0.0365(7) Uani d . 1 . P
C1 0.6697(6) 0.5243(7) 0.1401(3) 0.044(3) Uani d . 1 . C
O1 0.6464(5) 0.4675(5) 0.1408(2) 0.061(3) Uani d . 1 . O
C2 0.6306(8) 0.6465(8) 0.1145(3) 0.056(4) Uani d . 1 . C
O2 0.5842(6) 0.6676(7) 0.0988(3) 0.092(4) Uani d . 1 . O
C3 0.6553(8) 0.6329(8) 0.1801(4) 0.060(4) Uani d . 1 . C
O3 0.6229(6) 0.6432(6) 0.2038(3) 0.084(4) Uani d . 1 . O
C4 0.7438(8) 0.7058(7) 0.1443(3) 0.048(3) Uani d . 1 . C
O4 0.7679(7) 0.7630(5) 0.1464(3) 0.085(4) Uani d . 1 . O
C5 0.9131(7) 0.5142(8) 0.0814(4) 0.059(4) Uani d . 1 . C
O5 0.9217(5) 0.4751(7) 0.0584(3) 0.087(4) Uani d . 1 . O
C6 0.9428(7) 0.4954(7) 0.1420(4) 0.057(4) Uani d . 1 . C
O6 0.9719(6) 0.4469(6) 0.1550(4) 0.104(4) Uani d . 1 . O
C11 0.7418(6) 0.5113(6) 0.0732(3) 0.039(3) Uani d . 1 . C
C12 0.6844(7) 0.5248(7) 0.0524(3) 0.051(3) Uani d . 1 . C
H12 0.6690(7) 0.5714(7) 0.0484(3) 0.062 Uiso calc R 1 . H
C13 0.6495(8) 0.4649(9) 0.0373(3) 0.063(4) Uani d . 1 . C
H13 0.6108(8) 0.4731(9) 0.0233(3) 0.075 Uiso calc R 1 . H
C14 0.6713(9) 0.3957(7) 0.0430(3) 0.062(4) Uani d . 1 . C
H14 0.6481(9) 0.3572(7) 0.0329(3) 0.075 Uiso calc R 1 . H
C15 0.7289(8) 0.3854(7) 0.0641(3) 0.060(4) Uani d . 1 . C
H15 0.7449(8) 0.3391(7) 0.0683(3) 0.072 Uiso calc R 1 . H
C16 0.7630(6) 0.4424(6) 0.0790(3) 0.043(3) Uani d . 1 . C
H16 0.8013(6) 0.4339(6) 0.0933(3) 0.051 Uiso calc R 1 . H
C21 0.7842(7) 0.6543(7) 0.0606(3) 0.049(3) Uani d . 1 . C
C22 0.7611(7) 0.7246(7) 0.0629(3) 0.051(3) Uani d . 1 . C
H22 0.7362(7) 0.7394(7) 0.0818(3) 0.061 Uiso calc R 1 . H
C23 0.7745(8) 0.7729(8) 0.0377(4) 0.065(4) Uani d . 1 . C
H23 0.7590(8) 0.8200(8) 0.0401(4) 0.078 Uiso calc R 1 . H
C24 0.8094(9) 0.7539(9) 0.0096(4) 0.073(5) Uani d . 1 . C
H24 0.8187(9) 0.7871(9) -0.0071(4) 0.088 Uiso calc R 1 . H
C25 0.8311(8) 0.6823(9) 0.0065(3) 0.068(4) Uani d . 1 . C
H25 0.8536(8) 0.6674(9) -0.0130(3) 0.082 Uiso calc R 1 . H
C26 0.8195(8) 0.6334(7) 0.0320(3) 0.055(4) Uani d . 1 . C
H26 0.8356(8) 0.5865(7) 0.0299(3) 0.066 Uiso calc R 1 . H
C31 0.8481(7) 0.6174(7) 0.2031(3) 0.043(3) Uani d . 1 . C
C32 0.8200(8) 0.6802(6) 0.2158(3) 0.050(3) Uani d . 1 . C
H32 0.7789(8) 0.6997(6) 0.2064(3) 0.060 Uiso calc R 1 . H
C33 0.8530(9) 0.7141(8) 0.2423(3) 0.063(4) Uani d . 1 . C
H33 0.8332(9) 0.7562(8) 0.2506(3) 0.075 Uiso calc R 1 . H
C34 0.9141(8) 0.6875(8) 0.2566(3) 0.059(4) Uani d . 1 . C
H34 0.9366(8) 0.7118(8) 0.2740(3) 0.071 Uiso calc R 1 . H
C35 0.9407(8) 0.6254(8) 0.2450(3) 0.064(4) Uani d . 1 . C
H35 0.9814(8) 0.6058(8) 0.2548(3) 0.077 Uiso calc R 1 . H
C36 0.9074(7) 0.5897(7) 0.2181(3) 0.056(4) Uani d . 1 . C
H36 0.9263(7) 0.5466(7) 0.2105(3) 0.067 Uiso calc R 1 . H
C41 0.7901(6) 0.4844(6) 0.1854(3) 0.040(3) Uani d . 1 . C
C42 0.7526(7) 0.4838(7) 0.2142(3) 0.047(3) Uani d . 1 . C
H42 0.7422(7) 0.5276(7) 0.2242(3) 0.056 Uiso calc R 1 . H
C43 0.7287(8) 0.4225(8) 0.2298(4) 0.061(4) Uani d . 1 . C
H43 0.7034(8) 0.4244(8) 0.2497(4) 0.074 Uiso calc R 1 . H
C44 0.7446(9) 0.3557(8) 0.2139(5) 0.075(5) Uani d . 1 . C
H44 0.7288(9) 0.3128(8) 0.2230(5) 0.090 Uiso calc R 1 . H
C45 0.7843(8) 0.3560(8) 0.1843(4) 0.067(4) Uani d . 1 . C
H45 0.7975(8) 0.3129(8) 0.1744(4) 0.081 Uiso calc R 1 . H
C46 0.8041(7) 0.4197(6) 0.1698(4) 0.052(4) Uani d . 1 . C
H46 0.8271(7) 0.4194(6) 0.1492(4) 0.063 Uiso calc R 1 . H
C51 0.9722(7) 0.6598(6) 0.0897(3) 0.083(6) Uani d G 1 . C
H51 0.9752(7) 0.6559(6) 0.0666(3) 0.099 Uiso calc R 1 . H
C52 1.0170(6) 0.6257(6) 0.1130(4) 0.075(5) Uani d G 1 . C
H52 1.0549(8) 0.5952(8) 0.1080(6) 0.090 Uiso calc R 1 . H
C53 0.9944(6) 0.6457(6) 0.1451(3) 0.070(4) Uani d G 1 . C
H53 1.0148(10) 0.6307(9) 0.1651(4) 0.083 Uiso calc R 1 . H
C54 0.9356(6) 0.6922(5) 0.1417(3) 0.056(4) Uani d G 1 . C
H54 0.9103(9) 0.7134(8) 0.1590(4) 0.068 Uiso calc R 1 . H
C55 0.9219(6) 0.7009(6) 0.1075(3) 0.071(5) Uani d G 1 . C
H55 0.8859(9) 0.7289(8) 0.0982(5) 0.085 Uiso calc R 1 . H

loop_
_atom_type_symbol
_atom_type_description
_atom_type_scat_dispersion_real
_atom_type_scat_dispersion_imag
_atom_type_scat_source
C C 0.0033 0.0016 'International Tables Vol C Tables 4.2.6.8 and 6.1.1.4'
H H 0.0000 0.0000 'International Tables Vol C Tables 4.2.6.8 and 6.1.1.4'
O O 0.0106 0.0060 'International Tables Vol C Tables 4.2.6.8 and 6.1.1.4'
P P 0.1023 0.0942 'International Tables Vol C Tables 4.2.6.8 and 6.1.1.4'
Mn Mn 0.3368 0.7283 'International Tables Vol C Tables 4.2.6.8 and 6.1.1.4'
W W -0.8490 6.8722 'International Tables Vol C Tables 4.2.6.8 and 6.1.1.4'

loop_
_geom_angle_atom_site_label_1
_geom_angle_atom_site_label_2
_geom_angle_atom_site_label_3
_geom_angle
_geom_angle_publ_flag
C6 W1 C5 81.1(6) y
C6 W1 C52 91.8(5) n
C5 W1 C52 94.4(5) n
C6 W1 C51 125.1(6) n
C5 W1 C51 87.4(5) n
C52 W1 C51 35.6(2) n
C6 W1 C53 88.2(4) n
C5 W1 C53 128.5(5) n
C52 W1 C53 35.5(2) n
C51 W1 C53 58.8(3) n
C6 W1 C55 145.9(5) n
C5 W1 C55 115.0(6) n
C52 W1 C55 58.6(3) n
C51 W1 C55 35.0(2) n
C53 W1 C55 58.0(3) n
C6 W1 C54 117.3(5) n
C5 W1 C54 145.5(5) n
C52 W1 C54 58.4(3) n
C51 W1 C54 58.1(3) n
C53 W1 C54 34.8(2) n
C55 W1 C54 34.5(2) n
C6 W1 P1 125.7(4) y
C5 W1 P1 79.7(4) y
C52 W1 P1 139.8(4) n
C51 W1 P1 104.2(4) n
C53 W1 P1 141.4(3) n
C55 W1 P1 87.8(3) n
C54 W1 P1 106.7(3) n
Cp W1 P1 118.1(4) y
C6 W1 P2 82.4(5) y
C5 W1 P2 126.1(4) y
C52 W1 P2 137.1(4) n
C51 W1 P2 141.8(3) n
C53 W1 P2 101.7(3) n
C55 W1 P2 107.1(3) n
C54 W1 P2 86.8(3) n
Cp W1 P2 116.9(4) y
P1 W1 P2 69.64(10) y
Cp W1 C5 116.6(6) y
Cp W1 C6 115.9(6) y
C4 Mn1 C3 90.4(6) n
C4 Mn1 C2 94.0(6) n
C3 Mn1 C2 94.4(6) n
C4 Mn1 C1 176.0(6) n
C3 Mn1 C1 90.0(6) n
C2 Mn1 C1 90.0(6) n
C4 Mn1 P1 90.2(4) n
C3 Mn1 P1 172.6(5) n
C2 Mn1 P1 92.9(5) n
C1 Mn1 P1 88.9(4) n
C4 Mn1 P2 88.1(4) n
C3 Mn1 P2 97.7(5) n
C2 Mn1 P2 167.8(5) n
C1 Mn1 P2 87.9(4) n
P1 Mn1 P2 74.98(12) y
C21 P1 C11 99.8(6) y
C21 P1 Mn1 118.1(5) n
C11 P1 Mn1 108.4(4) n
C21 P1 W1 107.7(4) n
C11 P1 W1 118.1(4) n
Mn1 P1 W1 105.47(12) y
C41 P2 C31 98.5(5) y
C41 P2 Mn1 108.2(4) n
C31 P2 Mn1 117.6(4) n
C41 P2 W1 120.6(4) n
C31 P2 W1 107.9(4) n
Mn1 P2 W1 104.95(12) y
O1 C1 Mn1 176.4(11) n
O2 C2 Mn1 176.5(13) n
O3 C3 Mn1 178.2(14) n
O4 C4 Mn1 178.6(13) n
O5 C5 W1 176.6(12) n
O6 C6 W1 174.0(13) n
C16 C11 C12 120.1(11) n
C16 C11 P1 123.3(9) n
C12 C11 P1 116.3(9) n
C11 C12 C13 117.8(12) n
C14 C13 C12 122.2(13) n
C13 C14 C15 117.4(13) n
C16 C15 C14 121.3(13) n
C11 C16 C15 121.2(12) n
C26 C21 C22 118.2(12) n
C26 C21 P1 117.7(10) n
C22 C21 P1 123.8(10) n
C23 C22 C21 121.0(13) n
C24 C23 C22 121.9(14) n
C23 C24 C25 117.7(14) n
C26 C25 C24 121.0(14) n
C21 C26 C25 120.2(13) n
C36 C31 C32 118.1(12) n
C36 C31 P2 118.2(10) n
C32 C31 P2 123.6(9) n
C31 C32 C33 120.1(13) n
C34 C33 C32 121.9(14) n
C35 C34 C33 118.2(13) n
C34 C35 C36 120.6(14) n
C31 C36 C35 121.0(13) n
C42 C41 C46 118.6(12) n
C42 C41 P2 119.0(10) n
C46 C41 P2 121.9(10) n
C41 C42 C43 124.1(13) n
C42 C43 C44 117.1(14) n
C45 C44 C43 118.9(14) n
C46 C45 C44 120.4(15) n
C45 C46 C41 120.7(14) n
C55 C51 C52 108.0 n
C55 C51 W1 74.6(4) n
C52 C51 W1 71.3(4) n
C53 C52 C51 108.0 n
C53 C52 W1 73.9(4) n
C51 C52 W1 73.1(4) n
C52 C53 C54 108.0 n
C52 C53 W1 70.7(4) n
C54 C53 W1 74.5(4) n
C55 C54 C53 108.0 n
C55 C54 W1 72.3(4) n
C53 C54 W1 70.7(4) n
C54 C55 C51 108.0 n
C54 C55 W1 73.2(4) n
C51 C55 W1 70.4(4) n

loop_
_geom_bond_atom_site_label_1
_geom_bond_atom_site_label_2
_geom_bond_site_symmetry_2
_geom_bond_distance
_geom_bond_publ_flag
W1 C6 . 1.920(13) n
W1 C5 . 1.947(16) n
W1 C52 . 2.285(10) n
W1 C51 . 2.309(10) n
W1 C53 . 2.326(10) n
W1 C55 . 2.364(10) n
W1 C54 . 2.374(9) n
W1 Cp . 2.002(10) y
W1 P1 . 2.539(3) y
W1 P2 . 2.550(3) y
Mn1 C4 . 1.813(14) n
Mn1 C3 . 1.82(2) n
Mn1 C2 . 1.834(14) n
Mn1 C1 . 1.853(14) n
Mn1 P1 . 2.384(4) y
Mn1 P2 . 2.390(4) y
P1 C21 . 1.845(13) n
P1 C11 . 1.856(12) n
P2 C41 . 1.836(12) n
P2 C31 . 1.865(13) n
C1 O1 . 1.147(14) n
C2 O2 . 1.141(15) n
C3 O3 . 1.14(2) n
C4 O4 . 1.162(15) n
C5 O5 . 1.19(2) n
C6 O6 . 1.179(15) n
C11 C16 . 1.37(2) n
C11 C12 . 1.38(2) n
C12 C13 . 1.43(2) n
C13 C14 . 1.37(2) n
C14 C15 . 1.38(2) n
C15 C16 . 1.38(2) n
C21 C26 . 1.38(2) n
C21 C22 . 1.38(2) n
C22 C23 . 1.38(2) n
C23 C24 . 1.35(2) n
C24 C25 . 1.40(2) n
C25 C26 . 1.39(2) n
C31 C36 . 1.36(2) n
C31 C32 . 1.38(2) n
C32 C33 . 1.38(2) n
C33 C34 . 1.37(2) n
C34 C35 . 1.35(2) n
C35 C36 . 1.41(2) n
C41 C42 . 1.35(2) n
C41 C46 . 1.38(2) n
C42 C43 . 1.38(2) n
C43 C44 . 1.43(2) n
C44 C45 . 1.40(2) n
C45 C46 . 1.38(2) n
C51 C55 . 1.406(8) n
C51 C52 . 1.406(8) n
C52 C53 . 1.406(8) n
C53 C54 . 1.406(8) n
C54 C55 . 1.406(8) n
